data_4337479
loop_
_publ_author_name
'Chung, Ming-Yan'
'Lee, Chi-Shen'

_publ_section_title
;
 Ba3TM2Se9 (TM = Nb, Ta): synthesis and characterization of new
 polyselenides.
;
_journal_issue 1
_journal_name_full 'Inorganic chemistry'
_journal_page_first 80
_journal_page_last 84
_journal_paper_doi 10.1021/ic4013763
_journal_volume 53
_journal_year 2014
_chemical_formula_sum 'Ba3 Nb2 Se9'
_chemical_formula_weight 1308.48
_chemical_name_common Ba3Nb2Se9
_chemical_name_systematic
; 
 ? 
;
_space_group_IT_number 14
_symmetry_cell_setting monoclinic
_symmetry_space_group_name_Hall '-P 2ybc'
_symmetry_space_group_name_H-M 'P 1 21/c 1'
_atom_sites_solution_hydrogens none
_atom_sites_solution_primary direct
_atom_sites_solution_secondary difmap
_audit_creation_method SHELXL-97
_cell_angle_alpha 90.00
_cell_angle_beta 97.147(5)
_cell_angle_gamma 90.00
_cell_formula_units_Z 4
_cell_length_a 7.3591(18)
_cell_length_b 12.383(3)
_cell_length_c 17.574(4)
_cell_measurement_reflns_used 2372
_cell_measurement_temperature 273(2)
_cell_measurement_theta_max 25.03
_cell_measurement_theta_min 2.02
_cell_volume 1589.0(7)
_computing_structure_refinement 'SHELXL-97 (Sheldrick, 2008)'
_computing_structure_solution 'SHELXS-97 (Sheldrick, 2008)'
_diffrn_ambient_temperature 273(2)
_diffrn_measured_fraction_theta_full 1.000
_diffrn_measured_fraction_theta_max 1.000
_diffrn_measurement_device_type CCD
_diffrn_measurement_method 'profile data from \q/2\q scans'
_diffrn_radiation_monochromator graphite
_diffrn_radiation_source 'fine-focus sealed tube'
_diffrn_radiation_type MoK\a
_diffrn_radiation_wavelength 0.71073
_diffrn_reflns_av_R_equivalents 0.0376
_diffrn_reflns_av_sigmaI/netI 0.0285
_diffrn_reflns_limit_h_max 8
_diffrn_reflns_limit_h_min -8
_diffrn_reflns_limit_k_max 14
_diffrn_reflns_limit_k_min -14
_diffrn_reflns_limit_l_max 20
_diffrn_reflns_limit_l_min -20
_diffrn_reflns_number 13794
_diffrn_reflns_theta_full 25.03
_diffrn_reflns_theta_max 25.03
_diffrn_reflns_theta_min 2.02
_exptl_absorpt_coefficient_mu 29.302
_exptl_absorpt_correction_T_max 0.310
_exptl_absorpt_correction_T_min 0.255
_exptl_absorpt_correction_type multi-scan
_exptl_crystal_colour black
_exptl_crystal_density_diffrn 5.470
_exptl_crystal_density_method 'not measured'
_exptl_crystal_description particle
_exptl_crystal_F_000 2224
_exptl_crystal_size_max 0.05
_exptl_crystal_size_mid 0.04
_exptl_crystal_size_min 0.04
_refine_diff_density_max 1.238
_refine_diff_density_min -1.051
_refine_diff_density_rms 0.210
_refine_ls_extinction_method none
_refine_ls_goodness_of_fit_ref 0.992
_refine_ls_hydrogen_treatment none
_refine_ls_matrix_type full
_refine_ls_number_parameters 127
_refine_ls_number_reflns 2807
_refine_ls_number_restraints 0
_refine_ls_restrained_S_all 0.992
_refine_ls_R_factor_all 0.0455
_refine_ls_R_factor_gt 0.0278
_refine_ls_shift/su_max 0.001
_refine_ls_shift/su_mean 0.000
_refine_ls_structure_factor_coef Fsqd
_refine_ls_weighting_details 'calc w=1/[\s^2^(Fo^2^)+(0.0283P)^2^+0.0000P] where P=(Fo^2^+2Fc^2^)/3'
_refine_ls_weighting_scheme calc
_refine_ls_wR_factor_gt 0.0565
_refine_ls_wR_factor_ref 0.0620
_reflns_number_gt 2155
_reflns_number_total 2807
_reflns_threshold_expression >2sigma(I)
_cod_data_source_file ic4013763_si_002.cif
_cod_data_source_block Ba3Nb2Se9
_cod_original_sg_symbol_H-M 'P 21/c'
_cod_database_code 4337479

loop_
_symmetry_equiv_pos_as_xyz
'x, y, z'
'-x, y+1/2, -z+1/2'
'-x, -y, -z'
'x, -y-1/2, z-1/2'

loop_
_atom_site_label
_atom_site_type_symbol
_atom_site_fract_x
_atom_site_fract_y
_atom_site_fract_z
_atom_site_U_iso_or_equiv
_atom_site_adp_type
_atom_site_occupancy
_atom_site_symmetry_multiplicity
_atom_site_calc_flag
Ba1 Ba 0.26196(7) 0.58938(4) 0.41484(3) 0.02651(14) Uani 1 1 d
Ba2 Ba -0.25429(7) 0.75798(4) 0.24646(3) 0.02592(13) Uani 1 1 d
Ba3 Ba -0.25537(8) 1.07007(4) 0.41934(3) 0.03508(15) Uani 1 1 d
Nb1 Nb 0.71582(9) 0.44465(6) 0.35134(4) 0.01772(17) Uani 1 1 d
Nb2 Nb 0.22303(9) 0.93310(5) 0.34687(4) 0.01811(17) Uani 1 1 d
Se1 Se 0.24248(11) 0.77090(6) 0.23951(5) 0.0271(2) Uani 1 1 d
Se2 Se 0.00341(11) 0.84056(7) 0.41621(4) 0.0253(2) Uani 1 1 d
Se3 Se -0.00814(11) 0.51747(6) 0.25929(4) 0.02179(19) Uani 1 1 d
Se4 Se -0.18695(11) 0.58440(6) 0.44063(5) 0.0260(2) Uani 1 1 d
Se5 Se 0.49427(10) 0.52573(6) 0.25034(4) 0.02188(19) Uani 1 1 d
Se6 Se 0.49767(11) 0.34646(7) 0.41981(4) 0.0250(2) Uani 1 1 d
Se7 Se 0.49100(11) 0.81093(6) 0.38464(5) 0.0239(2) Uani 1 1 d
Se8 Se 0.03255(11) 0.79603(7) 0.11754(5) 0.0277(2) Uani 1 1 d
Se9 Se -0.29706(12) 0.58683(6) 0.07147(5) 0.0272(2) Uani 1 1 d

loop_
_atom_site_aniso_label
_atom_site_aniso_U_11
_atom_site_aniso_U_22
_atom_site_aniso_U_33
_atom_site_aniso_U_23
_atom_site_aniso_U_13
_atom_site_aniso_U_12
Ba1 0.0260(3) 0.0313(3) 0.0211(3) 0.0002(2) -0.0018(2) -0.0001(2)
Ba2 0.0225(3) 0.0274(3) 0.0280(3) -0.0001(2) 0.0037(2) -0.0005(2)
Ba3 0.0368(3) 0.0407(3) 0.0243(3) 0.0048(2) -0.0098(2) -0.0068(3)
Nb1 0.0155(4) 0.0223(4) 0.0151(4) -0.0009(3) 0.0009(3) 0.0019(3)
Nb2 0.0171(4) 0.0226(4) 0.0138(3) 0.0005(3) -0.0008(3) 0.0009(3)
Se1 0.0300(5) 0.0155(4) 0.0387(5) 0.0026(4) 0.0157(4) 0.0019(4)
Se2 0.0232(4) 0.0313(5) 0.0219(4) 0.0036(4) 0.0039(4) -0.0067(4)
Se3 0.0189(4) 0.0254(4) 0.0199(4) -0.0024(3) -0.0022(3) -0.0064(3)
Se4 0.0280(5) 0.0256(5) 0.0246(4) -0.0054(3) 0.0045(4) -0.0046(4)
Se5 0.0195(4) 0.0254(4) 0.0195(4) 0.0026(3) -0.0027(4) 0.0050(3)
Se6 0.0235(4) 0.0328(5) 0.0188(4) 0.0011(4) 0.0033(4) -0.0092(4)
Se7 0.0198(4) 0.0271(5) 0.0241(4) 0.0060(3) -0.0005(4) 0.0063(4)
Se8 0.0239(5) 0.0324(5) 0.0268(5) -0.0113(4) 0.0031(4) -0.0112(4)
Se9 0.0366(5) 0.0216(4) 0.0232(4) 0.0038(3) 0.0034(4) 0.0006(4)

loop_
_atom_type_symbol
_atom_type_description
_atom_type_scat_dispersion_real
_atom_type_scat_dispersion_imag
_atom_type_scat_source
Se Se -0.0929 2.2259 'International Tables Vol C Tables 4.2.6.8 and 6.1.1.4'
Nb Nb -2.0727 0.6215 'International Tables Vol C Tables 4.2.6.8 and 6.1.1.4'
Ba Ba -0.3244 2.2819 'International Tables Vol C Tables 4.2.6.8 and 6.1.1.4'

loop_
_geom_angle_atom_site_label_1
_geom_angle_atom_site_label_2
_geom_angle_atom_site_label_3
_geom_angle
_geom_angle_site_symmetry_1
_geom_angle_site_symmetry_3
Se3 Ba1 Se7 111.03(3) . .
Se3 Ba1 Se6 174.62(2) . 3_666
Se7 Ba1 Se6 73.33(2) . 3_666
Se3 Ba1 Se4 66.97(2) . .
Se7 Ba1 Se4 124.25(3) . .
Se6 Ba1 Se4 108.10(3) 3_666 .
Se3 Ba1 Se4 108.00(3) . 3_566
Se7 Ba1 Se4 140.78(3) . 3_566
Se6 Ba1 Se4 67.49(3) 3_666 3_566
Se4 Ba1 Se4 68.89(3) . 3_566
Se3 Ba1 Se6 91.99(3) . .
Se7 Ba1 Se6 117.49(3) . .
Se6 Ba1 Se6 88.57(2) 3_666 .
Se4 Ba1 Se6 118.26(2) . .
Se4 Ba1 Se6 64.07(2) 3_566 .
Se3 Ba1 Se5 64.87(3) . .
Se7 Ba1 Se5 75.59(2) . .
Se6 Ba1 Se5 119.98(3) 3_666 .
Se4 Ba1 Se5 131.83(2) . .
Se4 Ba1 Se5 126.19(3) 3_566 .
Se6 Ba1 Se5 63.09(2) . .
Se3 Ba1 Se2 88.54(2) . .
Se7 Ba1 Se2 64.48(3) . .
Se6 Ba1 Se2 90.68(2) 3_666 .
Se4 Ba1 Se2 59.80(2) . .
Se4 Ba1 Se2 113.48(2) 3_566 .
Se6 Ba1 Se2 177.53(2) . .
Se5 Ba1 Se2 119.27(2) . .
Se3 Ba1 Se1 61.94(2) . .
Se7 Ba1 Se1 49.17(2) . .
Se6 Ba1 Se1 122.17(3) 3_666 .
Se4 Ba1 Se1 100.37(2) . .
Se4 Ba1 Se1 168.20(3) 3_566 .
Se6 Ba1 Se1 120.10(2) . .
Se5 Ba1 Se1 57.05(2) . .
Se2 Ba1 Se1 62.24(2) . .
Se3 Ba1 Nb1 94.85(2) . .
Se7 Ba1 Nb1 82.46(3) . .
Se6 Ba1 Nb1 88.81(2) 3_666 .
Se4 Ba1 Nb1 151.14(2) . .
Se4 Ba1 Nb1 98.06(2) 3_566 .
Se6 Ba1 Nb1 36.817(16) . .
Se5 Ba1 Nb1 36.887(16) . .
Se2 Ba1 Nb1 145.53(2) . .
Se1 Ba1 Nb1 89.29(2) . .
Se7 Ba2 Se8 159.87(3) 1_455 .
Se7 Ba2 Se6 106.24(3) 1_455 2
Se8 Ba2 Se6 71.35(3) . 2
Se7 Ba2 Se5 78.18(2) 1_455 1_455
Se8 Ba2 Se5 121.61(2) . 1_455
Se6 Ba2 Se5 93.40(3) 2 1_455
Se7 Ba2 Se3 117.36(2) 1_455 .
Se8 Ba2 Se3 78.19(2) . .
Se6 Ba2 Se3 122.96(2) 2 .
Se5 Ba2 Se3 63.78(3) 1_455 .
Se7 Ba2 Se2 67.14(3) 1_455 .
Se8 Ba2 Se2 102.61(3) . .
Se6 Ba2 Se2 144.18(3) 2 .
Se5 Ba2 Se2 117.87(2) 1_455 .
Se3 Ba2 Se2 88.41(2) . .
Se7 Ba2 Se1 132.18(3) 1_455 .
Se8 Ba2 Se1 41.51(2) . .
Se6 Ba2 Se1 112.07(2) 2 .
Se5 Ba2 Se1 125.39(2) 1_455 .
Se3 Ba2 Se1 61.80(2) . .
Se2 Ba2 Se1 65.04(2) . .
Se7 Ba2 Se1 50.15(2) 1_455 1_455
Se8 Ba2 Se1 133.78(3) . 1_455
Se6 Ba2 Se1 62.65(2) 2 1_455
Se5 Ba2 Se1 59.67(2) 1_455 1_455
Se3 Ba2 Se1 123.44(2) . 1_455
Se2 Ba2 Se1 116.90(2) . 1_455
Se1 Ba2 Se1 173.76(3) . 1_455
Se7 Ba2 Se9 136.24(3) 1_455 .
Se8 Ba2 Se9 60.74(2) . .
Se6 Ba2 Se9 59.54(2) 2 .
Se5 Ba2 Se9 63.08(2) 1_455 .
Se3 Ba2 Se9 63.59(2) . .
Se2 Ba2 Se9 149.01(3) . .
Se1 Ba2 Se9 88.83(2) . .
Se1 Ba2 Se9 90.92(2) 1_455 .
Se7 Ba2 Se3 100.96(2) 1_455 2
Se8 Ba2 Se3 59.15(2) . 2
Se6 Ba2 Se3 85.36(2) 2 2
Se5 Ba2 Se3 178.25(2) 1_455 2
Se3 Ba2 Se3 117.95(2) . 2
Se2 Ba2 Se3 62.94(2) . 2
Se1 Ba2 Se3 56.306(19) . 2
Se1 Ba2 Se3 118.60(2) 1_455 2
Se9 Ba2 Se3 117.16(2) . 2
Se7 Ba2 Se5 60.32(2) 1_455 2
Se8 Ba2 Se5 103.00(2) . 2
Se6 Ba2 Se5 62.11(2) 2 2
Se5 Ba2 Se5 118.96(2) 1_455 2
Se3 Ba2 Se5 174.68(2) . 2
Se2 Ba2 Se5 86.27(2) . 2
Se1 Ba2 Se5 115.65(2) . 2
Se1 Ba2 Se5 59.434(19) 1_455 2
Se9 Ba2 Se5 121.58(2) . 2
Se3 Ba2 Se5 59.35(2) 2 2
Se5 Ba3 Se9 68.66(2) 2 2_455
Se5 Ba3 Se8 100.49(3) 2 2
Se9 Ba3 Se8 118.00(3) 2_455 2
Se5 Ba3 Se9 122.08(3) 2 4_576
Se9 Ba3 Se9 78.92(3) 2_455 4_576
Se8 Ba3 Se9 137.32(3) 2 4_576
Se5 Ba3 Se2 170.36(3) 2 3_576
Se9 Ba3 Se2 112.04(3) 2_455 3_576
Se8 Ba3 Se2 70.47(2) 2 3_576
Se9 Ba3 Se2 66.85(3) 4_576 3_576
Se5 Ba3 Se2 94.70(3) 2 .
Se9 Ba3 Se2 127.50(3) 2_455 .
Se8 Ba3 Se2 113.81(3) 2 .
Se9 Ba3 Se2 68.77(2) 4_576 .
Se2 Ba3 Se2 92.18(3) 3_576 .
Se5 Ba3 Se7 60.72(2) 2 1_455
Se9 Ba3 Se7 65.31(2) 2_455 1_455
Se8 Ba3 Se7 159.43(3) 2 1_455
Se9 Ba3 Se7 62.43(2) 4_576 1_455
Se2 Ba3 Se7 128.72(2) 3_576 1_455
Se2 Ba3 Se7 63.31(3) . 1_455
Se5 Ba3 Se1 59.97(2) 2 2
Se9 Ba3 Se1 96.42(2) 2_455 2
Se8 Ba3 Se1 40.78(2) 2 2
Se9 Ba3 Se1 172.96(3) 4_576 2
Se2 Ba3 Se1 110.71(3) 3_576 2
Se2 Ba3 Se1 118.22(3) . 2
Se7 Ba3 Se1 120.55(3) 1_455 2
Se5 Ba3 Nb2 149.46(2) 2 3_576
Se9 Ba3 Nb2 83.45(2) 2_455 3_576
Se8 Ba3 Nb2 103.54(2) 2 3_576
Se9 Ba3 Nb2 36.05(2) 4_576 3_576
Se2 Ba3 Nb2 36.413(18) 3_576 3_576
Se2 Ba3 Nb2 92.59(2) . 3_576
Se7 Ba3 Nb2 96.989(19) 1_455 3_576
Se1 Ba3 Nb2 138.72(2) 2 3_576
Se5 Ba3 Ba3 140.27(3) 2 3_576
Se9 Ba3 Ba3 135.21(3) 2_455 3_576
Se8 Ba3 Ba3 92.90(3) 2 3_576
Se9 Ba3 Ba3 57.01(2) 4_576 3_576
Se2 Ba3 Ba3 46.153(19) 3_576 3_576
Se2 Ba3 Ba3 46.025(18) . 3_576
Se7 Ba3 Ba3 97.26(2) 1_455 3_576
Se1 Ba3 Ba3 126.57(3) 2 3_576
Nb2 Ba3 Ba3 56.846(17) 3_576 3_576
Se4 Nb1 Se6 101.45(4) 1_655 .
Se4 Nb1 Se5 107.17(4) 1_655 .
Se6 Nb1 Se5 98.08(4) . .
Se4 Nb1 Se8 103.05(4) 1_655 2_645
Se6 Nb1 Se8 92.19(4) . 2_645
Se5 Nb1 Se8 145.30(4) . 2_645
Se4 Nb1 Se1 156.03(4) 1_655 2_645
Se6 Nb1 Se1 91.40(4) . 2_645
Se5 Nb1 Se1 90.71(4) . 2_645
Se8 Nb1 Se1 55.82(3) 2_645 2_645
Se4 Nb1 Se3 88.15(3) 1_655 1_655
Se6 Nb1 Se3 168.27(4) . 1_655
Se5 Nb1 Se3 85.31(3) . 1_655
Se8 Nb1 Se3 78.96(3) 2_645 1_655
Se1 Nb1 Se3 77.29(3) 2_645 1_655
Se4 Nb1 Ba1 71.89(3) 1_655 .
Se6 Nb1 Ba1 58.16(3) . .
Se5 Nb1 Ba1 61.75(3) . .
Se8 Nb1 Ba1 146.67(3) 2_645 .
Se1 Nb1 Ba1 131.78(3) 2_645 .
Se3 Nb1 Ba1 132.35(3) 1_655 .
Se9 Nb2 Se2 100.92(4) 2 .
Se9 Nb2 Se7 101.96(4) 2 .
Se2 Nb2 Se7 97.65(4) . .
Se9 Nb2 Se3 100.86(4) 2 2
Se2 Nb2 Se3 99.89(4) . 2
Se7 Nb2 Se3 147.88(4) . 2
Se9 Nb2 Se1 162.30(4) 2 .
Se2 Nb2 Se1 95.37(4) . .
Se7 Nb2 Se1 68.76(3) . .
Se3 Nb2 Se1 82.94(4) 2 .
Se9 Nb2 Se5 85.27(3) 2 2_655
Se2 Nb2 Se5 173.48(4) . 2_655
Se7 Nb2 Se5 78.93(3) . 2_655
Se3 Nb2 Se5 80.76(3) 2 2_655
Se1 Nb2 Se5 78.24(3) . 2_655
Se9 Nb2 Ba3 55.05(3) 2 3_576
Se2 Nb2 Ba3 56.65(3) . 3_576
Se7 Nb2 Ba3 77.44(3) . 3_576
Se3 Nb2 Ba3 134.57(3) 2 3_576
Se1 Nb2 Ba3 132.54(3) . 3_576
Se5 Nb2 Ba3 127.14(3) 2_655 3_576
Se8 Se1 Nb1 60.07(3) . 2_655
Se8 Se1 Nb2 114.50(4) . .
Nb1 Se1 Nb2 81.11(3) 2_655 .
Se8 Se1 Ba2 61.52(3) . .
Nb1 Se1 Ba2 103.84(3) 2_655 .
Nb2 Se1 Ba2 82.71(2) . .
Se8 Se1 Ba2 122.93(3) . 1_655
Nb1 Se1 Ba2 82.40(2) 2_655 1_655
Nb2 Se1 Ba2 98.36(3) . 1_655
Ba2 Se1 Ba2 173.76(3) . 1_655
Se8 Se1 Ba3 60.95(3) . 2_545
Nb1 Se1 Ba3 94.16(3) 2_655 2_545
Nb2 Se1 Ba3 174.84(3) . 2_545
Ba2 Se1 Ba3 96.50(2) . 2_545
Ba2 Se1 Ba3 82.98(2) 1_655 2_545
Se8 Se1 Ba1 136.48(4) . .
Nb1 Se1 Ba1 161.43(4) 2_655 .
Nb2 Se1 Ba1 82.91(3) . .
Ba2 Se1 Ba1 83.382(19) . .
Ba2 Se1 Ba1 90.63(2) 1_655 .
Ba3 Se1 Ba1 102.09(3) 2_545 .
Nb2 Se2 Ba3 86.94(3) . 3_576
Nb2 Se2 Ba3 91.30(3) . .
Ba3 Se2 Ba3 87.82(3) 3_576 .
Nb2 Se2 Ba2 91.96(3) . .
Ba3 Se2 Ba2 178.16(3) 3_576 .
Ba3 Se2 Ba2 90.73(3) . .
Nb2 Se2 Ba1 91.07(3) . .
Ba3 Se2 Ba1 93.04(3) 3_576 .
Ba3 Se2 Ba1 177.52(3) . .
Ba2 Se2 Ba1 88.45(2) . .
Nb2 Se3 Nb1 82.24(3) 2_545 1_455
Nb2 Se3 Ba1 170.07(4) 2_545 .
Nb1 Se3 Ba1 90.77(3) 1_455 .
Nb2 Se3 Ba2 91.90(3) 2_545 .
Nb1 Se3 Ba2 84.66(3) 1_455 .
Ba1 Se3 Ba2 94.47(3) . .
Nb2 Se3 Ba2 84.42(3) 2_545 2_545
Nb1 Se3 Ba2 98.48(3) 1_455 2_545
Ba1 Se3 Ba2 89.68(2) . 2_545
Ba2 Se3 Ba2 174.78(2) . 2_545
Nb1 Se4 Ba1 98.21(3) 1_455 .
Nb1 Se4 Ba1 88.24(3) 1_455 3_566
Ba1 Se4 Ba1 111.11(3) . 3_566
Nb1 Se5 Nb2 79.38(3) . 2_645
Nb1 Se5 Ba3 160.60(4) . 2_545
Nb2 Se5 Ba3 83.20(3) 2_645 2_545
Nb1 Se5 Ba2 92.62(3) . 1_655
Nb2 Se5 Ba2 84.12(3) 2_645 1_655
Ba3 Se5 Ba2 94.04(2) 2_545 1_655
Nb1 Se5 Ba1 81.36(3) . .
Nb2 Se5 Ba1 160.69(3) 2_645 .
Ba3 Se5 Ba1 115.58(3) 2_545 .
Ba2 Se5 Ba1 98.22(2) 1_655 .
Nb1 Se5 Ba2 84.27(3) . 2_545
Nb2 Se5 Ba2 91.77(3) 2_645 2_545
Ba3 Se5 Ba2 87.82(2) 2_545 2_545
Ba2 Se5 Ba2 175.25(3) 1_655 2_545
Ba1 Se5 Ba2 84.88(2) . 2_545
Nb1 Se6 Ba1 90.05(3) . 3_666
Nb1 Se6 Ba2 92.58(3) . 2_545
Ba1 Se6 Ba2 175.18(3) 3_666 2_545
Nb1 Se6 Ba1 85.03(3) . .
Ba1 Se6 Ba1 91.43(2) 3_666 .
Ba2 Se6 Ba1 92.83(3) 2_545 .
Nb2 Se7 Ba1 98.25(3) . .
Nb2 Se7 Ba2 115.04(3) . 1_655
Ba1 Se7 Ba2 107.49(3) . 1_655
Nb2 Se7 Ba3 83.41(3) . 1_655
Ba1 Se7 Ba3 161.16(3) . 1_655
Ba2 Se7 Ba3 88.44(2) 1_655 1_655
Se1 Se8 Nb1 64.10(3) . 2_655
Se1 Se8 Ba2 76.97(3) . .
Nb1 Se8 Ba2 116.78(3) 2_655 .
Se1 Se8 Ba3 78.27(3) . 2_545
Nb1 Se8 Ba3 106.09(4) 2_655 2_545
Ba2 Se8 Ba3 112.48(3) . 2_545
Nb2 Se9 Ba3 94.23(3) 2_545 2_445
Nb2 Se9 Ba3 88.90(3) 2_545 4_575
Ba3 Se9 Ba3 101.08(3) 2_445 4_575
Nb2 Se9 Ba2 88.17(3) 2_545 .
Ba3 Se9 Ba2 88.73(2) 2_445 .
Ba3 Se9 Ba2 169.94(3) 4_575 .

loop_
_geom_bond_atom_site_label_1
_geom_bond_atom_site_label_2
_geom_bond_distance
_geom_bond_site_symmetry_2
Ba1 Se3 3.2961(11) .
Ba1 Se7 3.2972(11) .
Ba1 Se6 3.3053(11) 3_666
Ba1 Se4 3.3905(12) .
Ba1 Se4 3.4258(11) 3_566
Ba1 Se6 3.4679(12) .
Ba1 Se5 3.6236(11) .
Ba1 Se2 3.6478(12) .
Ba1 Se1 3.8021(12) .
Ba1 Nb1 4.0669(11) .
Ba2 Se7 3.3126(10) 1_455
Ba2 Se8 3.3168(11) .
Ba2 Se6 3.4125(11) 2
Ba2 Se5 3.4249(11) 1_455
Ba2 Se3 3.4784(12) .
Ba2 Se2 3.4833(11) .
Ba2 Se1 3.6764(13) .
Ba2 Se1 3.6936(13) 1_455
Ba2 Se9 3.7158(12) .
Ba2 Se3 3.7567(12) 2
Ba2 Se5 3.7602(12) 2
Ba3 Se5 3.3135(11) 2
Ba3 Se9 3.3241(13) 2_455
Ba3 Se8 3.3469(12) 2
Ba3 Se9 3.3498(11) 4_576
Ba3 Se2 3.4179(11) 3_576
Ba3 Se2 3.4253(12) .
Ba3 Se7 3.7241(12) 1_455
Ba3 Se1 3.7486(12) 2
Ba3 Nb2 4.0861(13) 3_576
Ba3 Ba3 4.7460(13) 3_576
Nb1 Se4 2.3852(11) 1_655
Nb1 Se6 2.4464(10) .
Nb1 Se5 2.4691(11) .
Nb1 Se8 2.6198(11) 2_645
Nb1 Se1 2.7192(11) 2_645
Nb1 Se3 2.8937(11) 1_655
Nb2 Se9 2.4053(11) 2
Nb2 Se2 2.4289(10) .
Nb2 Se7 2.5084(11) .
Nb2 Se3 2.5178(11) 2
Nb2 Se1 2.7715(11) .
Nb2 Se5 3.0735(11) 2_655
Nb2 Ba3 4.0860(13) 3_576
Se1 Se8 2.5009(13) .
Se1 Nb1 2.7192(11) 2_655
Se1 Ba2 3.6936(13) 1_655
Se1 Ba3 3.7487(12) 2_545
Se2 Ba3 3.4179(11) 3_576
Se3 Nb2 2.5178(11) 2_545
Se3 Nb1 2.8937(11) 1_455
Se3 Ba2 3.7568(12) 2_545
Se4 Nb1 2.3852(11) 1_455
Se4 Ba1 3.4258(11) 3_566
Se5 Nb2 3.0736(11) 2_645
Se5 Ba3 3.3136(11) 2_545
Se5 Ba2 3.4250(11) 1_655
Se5 Ba2 3.7602(12) 2_545
Se6 Ba1 3.3053(11) 3_666
Se6 Ba2 3.4125(11) 2_545
Se7 Ba2 3.3126(10) 1_655
Se7 Ba3 3.7240(12) 1_655
Se8 Nb1 2.6198(11) 2_655
Se8 Ba3 3.3469(12) 2_545
Se9 Nb2 2.4053(11) 2_545
Se9 Ba3 3.3242(13) 2_445
Se9 Ba3 3.3497(11) 4_575
